data_2107305
loop_
_publ_author_name
'Vermin, W.J.'
'Ijdo, D.J.W.'
'Verschoor, G.C.'

_publ_section_title
;
 Two modifications of cobalt dipotassium tetrachloride
;
_journal_name_full 'Acta Crystallographica B (24,1968-38,1982)'
_journal_page_first 3325
_journal_page_last 3328
_journal_volume 32
_journal_year 1976
_chemical_formula_sum 'Cl4 Co K2'
_chemical_name_systematic 'K2 (Co Cl4)'
_space_group_IT_number 14
_symmetry_space_group_name_Hall '-P 2ybc'
_symmetry_space_group_name_H-M 'P 1 21/c 1'
_cell_angle_alpha 90
_cell_angle_beta 107
_cell_angle_gamma 90
_cell_formula_units_Z 4
_cell_length_a 6.801
_cell_length_b 9.569
_cell_length_c 12.757
_cell_volume 793.934
_citation_journal_id_ASTM ACBCAR
_cod_data_source_file Vermin_ACBCAR_1976_1375.cif
_cod_data_source_block Cl4Co1K2
_cod_original_cell_volume 793.9337
_cod_original_formula_sum 'Cl4 Co1 K2'
_cod_database_code 2107305

loop_
_symmetry_equiv_pos_as_xyz
x,y,z
-x,y+1/2,-z+1/2
-x,-y,-z
x,-y-1/2,z-1/2

loop_
_atom_site_label
_atom_site_type_symbol
_atom_site_fract_x
_atom_site_fract_y
_atom_site_fract_z
_atom_site_occupancy
_atom_site_U_iso_or_equiv
K1 K+1 0.2247 0.8555 0.4935 1 0.0
K2 K+1 0.4036 0.0961 0.1646 1 0.0
Cl2 Cl-1 0.2252 0.6884 0.721 1 0.0
Cl3 Cl-1 0.3011 0.1626 0.3998 1 0.0
Co1 Co+2 0.1169 0.3537 0.3197 1 0.0
Cl1 Cl-1 0.2131 0.3997 0.166 1 0.0
Cl4 Cl-1 0.2061 0.5403 0.4324 1 0.0
